data_7117132
loop_
_publ_author_name
'Lin, Youqiang'
'Yang, Limin'
'Deng, Yue'
'Zhong, Guofu'

_publ_section_title
;
 Cooperative catalysis of N-heterocyclic carbene and Br\/onsted acid for a
 highly enantioselective route to unprotected spiro-indoline-pyrans
;
_journal_coden_ASTM CHCOFS
_journal_issue 39
_journal_name_full
;
 Chemical Communications (Cambridge, United Kingdom)
;
_journal_page_first 8330
_journal_page_last 8333
_journal_paper_doi 10.1039/c5cc02096d
_journal_volume 51
_journal_year 2015
_chemical_absolute_configuration ad
_chemical_formula_moiety 'C18 H12 Cl N O3'
_chemical_formula_sum 'C18 H12 Cl N O3'
_chemical_formula_weight 325.74
_space_group_IT_number 19
_symmetry_cell_setting orthorhombic
_symmetry_space_group_name_Hall 'P 2ac 2ab'
_symmetry_space_group_name_H-M 'P 21 21 21'
_atom_sites_solution_hydrogens geom
_atom_sites_solution_primary direct
_atom_sites_solution_secondary difmap
_audit_creation_method SHELXL-97
_audit_update_record
;
2015-03-09 deposited with the CCDC.
2015-04-08 downloaded from the CCDC.
;
_cell_angle_alpha 90.00
_cell_angle_beta 90.00
_cell_angle_gamma 90.00
_cell_formula_units_Z 4
_cell_length_a 9.3195(4)
_cell_length_b 10.8944(5)
_cell_length_c 14.3609(7)
_cell_measurement_reflns_used 7975
_cell_measurement_temperature 296(2)
_cell_measurement_theta_max 27.4
_cell_measurement_theta_min 3.2
_cell_volume 1458.07(12)
_computing_cell_refinement 'PROCESS-AUTO  (Rigaku,2006)'
_computing_data_collection 'PROCESS-AUTO  (Rigaku,2006)'
_computing_data_reduction 'CrystalStructure (Rigaku,2007)'
_computing_molecular_graphics 'Ortep3 for windows (Farrugia,1997)'
_computing_publication_material 'WinGX (Farrugia, 1999)'
_computing_structure_refinement 'SHELXL-97 (Sheldrick, 2008)'
_computing_structure_solution 'SHELXS-97 (Sheldrick, 2008)'
_diffrn_ambient_temperature 296(2)
_diffrn_detector_area_resol_mean 10.00
_diffrn_measured_fraction_theta_full 0.997
_diffrn_measured_fraction_theta_max 0.997
_diffrn_measurement_device_type 'Rigaku RAXIS-RAPID/ZJUG'
_diffrn_measurement_method \w
_diffrn_radiation_monochromator graphite
_diffrn_radiation_source 'rotating anode'
_diffrn_radiation_type MoK\a
_diffrn_radiation_wavelength 0.71073
_diffrn_reflns_av_R_equivalents 0.0400
_diffrn_reflns_av_sigmaI/netI 0.0403
_diffrn_reflns_limit_h_max 12
_diffrn_reflns_limit_h_min -11
_diffrn_reflns_limit_k_max 12
_diffrn_reflns_limit_k_min -14
_diffrn_reflns_limit_l_max 18
_diffrn_reflns_limit_l_min -18
_diffrn_reflns_number 10481
_diffrn_reflns_theta_full 27.45
_diffrn_reflns_theta_max 27.45
_diffrn_reflns_theta_min 3.21
_exptl_absorpt_coefficient_mu 0.277
_exptl_absorpt_correction_T_max 0.9441
_exptl_absorpt_correction_T_min 0.8787
_exptl_absorpt_correction_type multi-scan
_exptl_absorpt_process_details 'Higashi, T. (1995)'
_exptl_crystal_colour colorless
_exptl_crystal_density_diffrn 1.484
_exptl_crystal_density_method 'not measured'
_exptl_crystal_description chunk
_exptl_crystal_F_000 672
_exptl_crystal_size_max 0.43
_exptl_crystal_size_mid 0.28
_exptl_crystal_size_min 0.21
_refine_diff_density_max 0.219
_refine_diff_density_min -0.253
_refine_diff_density_rms 0.055
_refine_ls_abs_structure_details 'Flack H D (1983), Acta Cryst. A39, 876-881, Friedel pairs  1245'
_refine_ls_abs_structure_Flack 0.01(8)
_refine_ls_extinction_method none
_refine_ls_goodness_of_fit_ref 1.003
_refine_ls_hydrogen_treatment constr
_refine_ls_matrix_type full
_refine_ls_number_parameters 208
_refine_ls_number_reflns 3252
_refine_ls_number_restraints 0
_refine_ls_restrained_S_all 1.003
_refine_ls_R_factor_all 0.0637
_refine_ls_R_factor_gt 0.0351
_refine_ls_shift/su_max 0.000
_refine_ls_shift/su_mean 0.000
_refine_ls_structure_factor_coef Fsqd
_refine_ls_weighting_details 'calc w=1/[\s^2^(Fo^2^)+(0.0339P)^2^+0.5410P] where P=(Fo^2^+2Fc^2^)/3'
_refine_ls_weighting_scheme calc
_refine_ls_wR_factor_gt 0.0724
_refine_ls_wR_factor_ref 0.0917
_reflns_number_gt 2375
_reflns_number_total 3252
_reflns_threshold_expression >2sigma(I)
_cod_data_source_file c5cc02096d2.cif
_cod_data_source_block lyq-01
_cod_database_code 7117132

loop_
_symmetry_equiv_pos_as_xyz
'x, y, z'
'-x+1/2, -y, z+1/2'
'x+1/2, -y+1/2, -z'
'-x, y+1/2, -z+1/2'

loop_
_atom_site_label
_atom_site_type_symbol
_atom_site_fract_x
_atom_site_fract_y
_atom_site_fract_z
_atom_site_U_iso_or_equiv
_atom_site_adp_type
_atom_site_occupancy
_atom_site_symmetry_multiplicity
_atom_site_calc_flag
_atom_site_refinement_flags
_atom_site_disorder_assembly
_atom_site_disorder_group
C1 C 0.5056(2) 0.52072(19) 0.77968(14) 0.0306(5) Uani 1 1 d . . .
C2 C 0.6477(2) 0.4479(2) 0.77992(16) 0.0357(5) Uani 1 1 d . . .
C3 C 0.6247(3) 0.5383(2) 0.92356(16) 0.0371(5) Uani 1 1 d . . .
C4 C 0.6520(3) 0.5736(3) 1.01442(17) 0.0468(7) Uani 1 1 d . . .
H4 H 0.7342 0.5482 1.0456 0.056 Uiso 1 1 calc R . .
C5 C 0.5512(3) 0.6483(2) 1.05673(17) 0.0485(7) Uani 1 1 d . . .
H5 H 0.5660 0.6733 1.1179 0.058 Uiso 1 1 calc R . .
C6 C 0.4291(3) 0.6870(2) 1.01036(16) 0.0446(6) Uani 1 1 d . . .
H6 H 0.3636 0.7378 1.0404 0.053 Uiso 1 1 calc R . .
C7 C 0.4037(3) 0.6502(2) 0.91889(16) 0.0390(6) Uani 1 1 d . . .
H7 H 0.3221 0.6761 0.8872 0.047 Uiso 1 1 calc R . .
C8 C 0.5023(2) 0.5745(2) 0.87655(14) 0.0310(5) Uani 1 1 d . . .
C9 C 0.3566(2) 0.3848(2) 0.68731(16) 0.0330(5) Uani 1 1 d . . .
C10 C 0.4038(3) 0.4517(2) 0.60435(15) 0.0344(5) Uani 1 1 d . . .
H10 H 0.3913 0.4153 0.5464 0.041 Uiso 1 1 calc R . .
C11 C 0.4642(2) 0.5630(2) 0.60833(14) 0.0305(5) Uani 1 1 d . . .
C12 C 0.4979(3) 0.6162(2) 0.70231(14) 0.0367(5) Uani 1 1 d . . .
H12A H 0.4250 0.6762 0.7180 0.044 Uiso 1 1 calc R . .
H12B H 0.5892 0.6588 0.6989 0.044 Uiso 1 1 calc R . .
C13 C 0.4909(2) 0.63965(19) 0.52421(15) 0.0310(5) Uani 1 1 d . . .
C14 C 0.5697(3) 0.7480(2) 0.53006(16) 0.0413(6) Uani 1 1 d . . .
H14 H 0.6103 0.7705 0.5867 0.050 Uiso 1 1 calc R . .
C15 C 0.5886(3) 0.8228(2) 0.45294(17) 0.0462(6) Uani 1 1 d . . .
H15 H 0.6409 0.8952 0.4579 0.055 Uiso 1 1 calc R . .
C16 C 0.5294(3) 0.7891(2) 0.36902(16) 0.0388(6) Uani 1 1 d . . .
C17 C 0.4526(3) 0.6827(2) 0.36041(16) 0.0437(6) Uani 1 1 d . . .
H17 H 0.4137 0.6603 0.3032 0.052 Uiso 1 1 calc R . .
C18 C 0.4334(3) 0.6086(2) 0.43790(16) 0.0407(6) Uani 1 1 d . . .
H18 H 0.3808 0.5365 0.4321 0.049 Uiso 1 1 calc R . .
Cl1 Cl 0.55258(10) 0.88440(7) 0.27272(5) 0.0639(2) Uani 1 1 d . . .
N1 N 0.7091(2) 0.4642(2) 0.86502(14) 0.0451(5) Uani 1 1 d . . .
H1 H 0.7901 0.4328 0.8811 0.054 Uiso 1 1 calc R . .
O1 O 0.6947(2) 0.38488(18) 0.71746(12) 0.0513(5) Uani 1 1 d . . .
O2 O 0.39071(16) 0.43132(14) 0.77274(10) 0.0349(4) Uani 1 1 d . . .
O3 O 0.28401(19) 0.29327(15) 0.68588(12) 0.0419(4) Uani 1 1 d . . .

loop_
_atom_site_aniso_label
_atom_site_aniso_U_11
_atom_site_aniso_U_22
_atom_site_aniso_U_33
_atom_site_aniso_U_23
_atom_site_aniso_U_13
_atom_site_aniso_U_12
C1 0.0346(11) 0.0334(11) 0.0239(10) 0.0026(9) -0.0036(10) -0.0039(10)
C2 0.0366(12) 0.0391(12) 0.0315(12) 0.0006(11) 0.0019(10) -0.0008(11)
C3 0.0400(13) 0.0424(14) 0.0289(12) -0.0005(10) -0.0019(10) 0.0006(12)
C4 0.0493(15) 0.0601(17) 0.0309(13) -0.0018(12) -0.0086(11) -0.0005(14)
C5 0.0671(18) 0.0535(16) 0.0248(11) -0.0046(11) 0.0004(13) -0.0079(15)
C6 0.0578(17) 0.0422(14) 0.0337(13) -0.0058(10) 0.0102(12) -0.0016(14)
C7 0.0445(14) 0.0417(14) 0.0307(12) 0.0010(10) 0.0050(11) 0.0004(12)
C8 0.0380(12) 0.0335(11) 0.0215(10) 0.0016(8) 0.0012(9) -0.0028(10)
C9 0.0359(12) 0.0323(12) 0.0308(11) 0.0010(10) -0.0048(10) 0.0018(11)
C10 0.0427(13) 0.0377(12) 0.0227(11) -0.0007(9) -0.0019(9) -0.0024(11)
C11 0.0338(11) 0.0336(11) 0.0240(10) 0.0000(8) -0.0024(9) 0.0005(10)
C12 0.0515(14) 0.0341(11) 0.0245(10) -0.0003(9) -0.0021(10) -0.0034(12)
C13 0.0348(12) 0.0338(11) 0.0245(10) 0.0003(8) 0.0016(9) 0.0006(11)
C14 0.0571(16) 0.0399(13) 0.0271(11) 0.0000(10) -0.0019(12) -0.0109(13)
C15 0.0642(17) 0.0374(12) 0.0370(13) 0.0015(10) -0.0011(13) -0.0115(14)
C16 0.0509(15) 0.0374(13) 0.0282(11) 0.0098(9) 0.0041(11) 0.0034(12)
C17 0.0526(15) 0.0537(15) 0.0247(11) 0.0027(10) -0.0064(11) -0.0031(14)
C18 0.0469(14) 0.0425(13) 0.0326(12) 0.0022(10) -0.0033(11) -0.0110(13)
Cl1 0.0998(6) 0.0552(4) 0.0367(3) 0.0171(3) 0.0028(4) -0.0065(4)
N1 0.0408(11) 0.0584(14) 0.0360(11) -0.0041(10) -0.0075(10) 0.0157(11)
O1 0.0547(11) 0.0594(11) 0.0399(10) -0.0115(9) 0.0033(9) 0.0117(10)
O2 0.0398(9) 0.0382(8) 0.0266(7) 0.0028(7) -0.0019(7) -0.0081(7)
O3 0.0508(10) 0.0357(9) 0.0392(9) 0.0038(8) -0.0070(8) -0.0109(9)

loop_
_atom_type_symbol
_atom_type_description
_atom_type_scat_dispersion_real
_atom_type_scat_dispersion_imag
_atom_type_scat_source
C C 0.0033 0.0016 'International Tables Vol C Tables 4.2.6.8 and 6.1.1.4'
H H 0.0000 0.0000 'International Tables Vol C Tables 4.2.6.8 and 6.1.1.4'
Cl Cl 0.1484 0.1585 'International Tables Vol C Tables 4.2.6.8 and 6.1.1.4'
N N 0.0061 0.0033 'International Tables Vol C Tables 4.2.6.8 and 6.1.1.4'
O O 0.0106 0.0060 'International Tables Vol C Tables 4.2.6.8 and 6.1.1.4'

loop_
_geom_angle_atom_site_label_1
_geom_angle_atom_site_label_2
_geom_angle_atom_site_label_3
_geom_angle
_geom_angle_site_symmetry_1
_geom_angle_site_symmetry_3
O2 C1 C8 108.00(16) . .
O2 C1 C12 111.94(17) . .
C8 C1 C12 113.98(17) . .
O2 C1 C2 106.76(16) . .
C8 C1 C2 102.39(17) . .
C12 C1 C2 113.09(18) . .
O1 C2 N1 125.9(2) . .
O1 C2 C1 126.9(2) . .
N1 C2 C1 107.24(19) . .
C4 C3 C8 122.2(2) . .
C4 C3 N1 128.4(2) . .
C8 C3 N1 109.5(2) . .
C5 C4 C3 117.0(2) . .
C5 C4 H4 121.5 . .
C3 C4 H4 121.5 . .
C4 C5 C6 121.7(2) . .
C4 C5 H5 119.1 . .
C6 C5 H5 119.1 . .
C5 C6 C7 120.3(2) . .
C5 C6 H6 119.8 . .
C7 C6 H6 119.8 . .
C8 C7 C6 118.4(2) . .
C8 C7 H7 120.8 . .
C6 C7 H7 120.8 . .
C7 C8 C3 120.4(2) . .
C7 C8 C1 130.8(2) . .
C3 C8 C1 108.81(19) . .
O3 C9 O2 117.0(2) . .
O3 C9 C10 124.5(2) . .
O2 C9 C10 118.4(2) . .
C11 C10 C9 122.9(2) . .
C11 C10 H10 118.6 . .
C9 C10 H10 118.6 . .
C10 C11 C13 122.93(18) . .
C10 C11 C12 118.41(19) . .
C13 C11 C12 118.54(18) . .
C11 C12 C1 113.71(18) . .
C11 C12 H12A 108.8 . .
C1 C12 H12A 108.8 . .
C11 C12 H12B 108.8 . .
C1 C12 H12B 108.8 . .
H12A C12 H12B 107.7 . .
C18 C13 C14 117.6(2) . .
C18 C13 C11 121.45(19) . .
C14 C13 C11 120.94(19) . .
C15 C14 C13 121.1(2) . .
C15 C14 H14 119.4 . .
C13 C14 H14 119.4 . .
C16 C15 C14 119.5(2) . .
C16 C15 H15 120.2 . .
C14 C15 H15 120.2 . .
C17 C16 C15 121.0(2) . .
C17 C16 Cl1 119.86(19) . .
C15 C16 Cl1 119.16(19) . .
C16 C17 C18 119.2(2) . .
C16 C17 H17 120.4 . .
C18 C17 H17 120.4 . .
C17 C18 C13 121.6(2) . .
C17 C18 H18 119.2 . .
C13 C18 H18 119.2 . .
C2 N1 C3 112.1(2) . .
C2 N1 H1 124.0 . .
C3 N1 H1 124.0 . .
C9 O2 C1 118.89(16) . .

loop_
_geom_bond_atom_site_label_1
_geom_bond_atom_site_label_2
_geom_bond_distance
_geom_bond_site_symmetry_2
C1 O2 1.451(3) .
C1 C8 1.510(3) .
C1 C12 1.523(3) .
C1 C2 1.544(3) .
C2 O1 1.212(3) .
C2 N1 1.361(3) .
C3 C4 1.384(3) .
C3 C8 1.383(3) .
C3 N1 1.406(3) .
C4 C5 1.384(4) .
C4 H4 0.9300 .
C5 C6 1.385(4) .
C5 H5 0.9300 .
C6 C7 1.394(3) .
C6 H6 0.9300 .
C7 C8 1.376(3) .
C7 H7 0.9300 .
C9 O3 1.205(3) .
C9 O2 1.365(3) .
C9 C10 1.465(3) .
C10 C11 1.338(3) .
C10 H10 0.9300 .
C11 C13 1.490(3) .
C11 C12 1.502(3) .
C12 H12A 0.9700 .
C12 H12B 0.9700 .
C13 C18 1.392(3) .
C13 C14 1.392(3) .
C14 C15 1.386(3) .
C14 H14 0.9300 .
C15 C16 1.375(3) .
C15 H15 0.9300 .
C16 C17 1.368(3) .
C16 Cl1 1.742(2) .
C17 C18 1.386(3) .
C17 H17 0.9300 .
C18 H18 0.9300 .
N1 H1 0.8600 .

loop_
_geom_torsion_atom_site_label_1
_geom_torsion_atom_site_label_2
_geom_torsion_atom_site_label_3
_geom_torsion_atom_site_label_4
_geom_torsion
_geom_torsion_site_symmetry_1
_geom_torsion_site_symmetry_2
_geom_torsion_site_symmetry_3
_geom_torsion_site_symmetry_4
O2 C1 C2 O1 63.8(3) . . . .
C8 C1 C2 O1 177.2(2) . . . .
C12 C1 C2 O1 -59.7(3) . . . .
O2 C1 C2 N1 -114.1(2) . . . .
C8 C1 C2 N1 -0.8(2) . . . .
C12 C1 C2 N1 122.3(2) . . . .
C8 C3 C4 C5 -0.5(4) . . . .
N1 C3 C4 C5 179.5(3) . . . .
C3 C4 C5 C6 -0.4(4) . . . .
C4 C5 C6 C7 0.5(4) . . . .
C5 C6 C7 C8 0.3(4) . . . .
C6 C7 C8 C3 -1.3(3) . . . .
C6 C7 C8 C1 -179.5(2) . . . .
C4 C3 C8 C7 1.4(4) . . . .
N1 C3 C8 C7 -178.6(2) . . . .
C4 C3 C8 C1 180.0(2) . . . .
N1 C3 C8 C1 -0.1(3) . . . .
O2 C1 C8 C7 -68.7(3) . . . .
C12 C1 C8 C7 56.4(3) . . . .
C2 C1 C8 C7 178.9(2) . . . .
O2 C1 C8 C3 113.0(2) . . . .
C12 C1 C8 C3 -122.0(2) . . . .
C2 C1 C8 C3 0.5(2) . . . .
O3 C9 C10 C11 168.9(2) . . . .
O2 C9 C10 C11 -7.9(3) . . . .
C9 C10 C11 C13 -169.9(2) . . . .
C9 C10 C11 C12 6.1(4) . . . .
C10 C11 C12 C1 19.5(3) . . . .
C13 C11 C12 C1 -164.30(19) . . . .
O2 C1 C12 C11 -42.6(3) . . . .
C8 C1 C12 C11 -165.5(2) . . . .
C2 C1 C12 C11 78.1(2) . . . .
C10 C11 C13 C18 10.7(4) . . . .
C12 C11 C13 C18 -165.3(2) . . . .
C10 C11 C13 C14 -172.0(2) . . . .
C12 C11 C13 C14 12.0(3) . . . .
C18 C13 C14 C15 0.7(4) . . . .
C11 C13 C14 C15 -176.7(2) . . . .
C13 C14 C15 C16 -0.4(4) . . . .
C14 C15 C16 C17 -0.2(4) . . . .
C14 C15 C16 Cl1 179.5(2) . . . .
C15 C16 C17 C18 0.6(4) . . . .
Cl1 C16 C17 C18 -179.1(2) . . . .
C16 C17 C18 C13 -0.3(4) . . . .
C14 C13 C18 C17 -0.4(4) . . . .
C11 C13 C18 C17 177.0(2) . . . .
O1 C2 N1 C3 -177.2(2) . . . .
C1 C2 N1 C3 0.8(3) . . . .
C4 C3 N1 C2 179.5(3) . . . .
C8 C3 N1 C2 -0.5(3) . . . .
O3 C9 O2 C1 164.46(19) . . . .
C10 C9 O2 C1 -18.5(3) . . . .
C8 C1 O2 C9 169.32(18) . . . .
C12 C1 O2 C9 43.1(2) . . . .
C2 C1 O2 C9 -81.2(2) . . . .
